data_1504921
loop_
_publ_author_name
'Mori, Susumu'
'Nambo, Masakazu'
'Chi, Liang-Chen'
'Bouffard, Jean'
'Itami, Kenichiro'

_publ_section_title
;
 A bench-stable Pd catalyst for the hydroarylation of fullerene with
 boronic acids.
;
_journal_issue 20
_journal_name_full 'Organic letters'
_journal_page_first 4609
_journal_page_last 4612
_journal_paper_doi 10.1021/ol801936j
_journal_volume 10
_journal_year 2008
_chemical_formula_sum 'C26 H10 F10 N2 O4 Pd'
_chemical_formula_weight 710.76
_chemical_name_systematic
; 
 ? 
;
_space_group_IT_number 2
_symmetry_space_group_name_Hall '-P 1'
_symmetry_space_group_name_H-M 'P -1'
_atom_sites_solution_hydrogens geom
_atom_sites_solution_primary direct
_atom_sites_solution_secondary difmap
_audit_creation_method SHELXL-97
_cell_angle_alpha 97.608(9)
_cell_angle_beta 108.089(10)
_cell_angle_gamma 97.256(9)
_cell_formula_units_Z 2
_cell_length_a 9.380(7)
_cell_length_b 10.986(8)
_cell_length_c 13.109(10)
_cell_measurement_temperature 173(2)
_cell_volume 1252.5(16)
_computing_structure_refinement 'SHELXL-97 (Sheldrick, 1997)'
_computing_structure_solution 'SHELXS-97 (Sheldrick, 1990)'
_diffrn_ambient_temperature 173(2)
_diffrn_measured_fraction_theta_full 0.957
_diffrn_measured_fraction_theta_max 0.957
_diffrn_radiation_monochromator graphite
_diffrn_radiation_source 'fine-focus sealed tube'
_diffrn_radiation_type MoK\a
_diffrn_radiation_wavelength 0.71070
_diffrn_reflns_av_R_equivalents 0.0848
_diffrn_reflns_av_sigmaI/netI 0.1660
_diffrn_reflns_limit_h_max 11
_diffrn_reflns_limit_h_min -11
_diffrn_reflns_limit_k_max 14
_diffrn_reflns_limit_k_min -14
_diffrn_reflns_limit_l_max 16
_diffrn_reflns_limit_l_min -17
_diffrn_reflns_number 10068
_diffrn_reflns_theta_full 27.48
_diffrn_reflns_theta_max 27.48
_diffrn_reflns_theta_min 3.10
_exptl_absorpt_coefficient_mu 0.854
_exptl_absorpt_correction_T_max 0.8477
_exptl_absorpt_correction_T_min 0.8477
_exptl_crystal_density_diffrn 1.885
_exptl_crystal_density_method 'not measured'
_exptl_crystal_F_000 696
_exptl_crystal_size_max 0.20
_exptl_crystal_size_mid 0.20
_exptl_crystal_size_min 0.20
_refine_diff_density_max 0.945
_refine_diff_density_min -1.062
_refine_diff_density_rms 0.167
_refine_ls_extinction_method none
_refine_ls_goodness_of_fit_ref 1.105
_refine_ls_hydrogen_treatment mixed
_refine_ls_matrix_type full
_refine_ls_number_parameters 392
_refine_ls_number_reflns 5490
_refine_ls_number_restraints 0
_refine_ls_restrained_S_all 1.105
_refine_ls_R_factor_all 0.1747
_refine_ls_R_factor_gt 0.1084
_refine_ls_shift/su_max 0.000
_refine_ls_shift/su_mean 0.000
_refine_ls_structure_factor_coef Fsqd
_refine_ls_weighting_details 'calc w=1/[\s^2^(Fo^2^)+(0.1000P)^2^+0.0000P] where P=(Fo^2^+2Fc^2^)/3'
_refine_ls_weighting_scheme calc
_refine_ls_wR_factor_gt 0.2082
_refine_ls_wR_factor_ref 0.2559
_reflns_number_gt 3139
_reflns_number_total 5490
_reflns_threshold_expression >2sigma(I)
_cod_data_source_file ol801936j_si_002.cif
_cod_data_source_block mori1
_cod_database_code 1504921

loop_
_symmetry_equiv_pos_as_xyz
'x, y, z'
'-x, -y, -z'

loop_
_atom_site_label
_atom_site_type_symbol
_atom_site_fract_x
_atom_site_fract_y
_atom_site_fract_z
_atom_site_U_iso_or_equiv
_atom_site_adp_type
_atom_site_occupancy
_atom_site_symmetry_multiplicity
_atom_site_calc_flag
_atom_site_refinement_flags
C1 C 0.2105(11) -0.0896(10) 0.3359(8) 0.035(2) Uani 1 1 d .
H1 H 0.3126 -0.0720 0.3364 0.042 Uiso 1 1 calc R
C2 C 0.1793(14) -0.1001(11) 0.4313(8) 0.041(3) Uani 1 1 d .
H2 H 0.2614 -0.0856 0.4984 0.049 Uiso 1 1 calc R
C3 C 0.0374(14) -0.1299(12) 0.4317(9) 0.046(3) Uani 1 1 d .
H3 H 0.0198 -0.1379 0.4983 0.056 Uiso 1 1 calc R
C4 C -0.0855(14) -0.1494(13) 0.3348(9) 0.055(4) Uani 1 1 d .
H4 H -0.1867 -0.1691 0.3355 0.066 Uiso 1 1 calc R
C5 C -0.0596(11) -0.1399(10) 0.2380(8) 0.032(2) Uani 1 1 d .
H5 H -0.1431 -0.1571 0.1716 0.039 Uiso 1 1 calc R
C6 C 0.0854(12) -0.1060(10) 0.2366(8) 0.033(2) Uani 1 1 d .
N1 N 0.1143(9) -0.1011(8) 0.1368(6) 0.0300(19) Uani 1 1 d .
C7 C 0.0341(11) -0.1775(10) 0.0497(8) 0.031(2) Uani 1 1 d .
C8 C 0.0691(11) -0.1708(10) -0.0497(8) 0.032(2) Uani 1 1 d .
C9 C -0.0124(12) -0.2457(10) -0.1489(8) 0.037(3) Uani 1 1 d .
H6 H -0.1011 -0.3038 -0.1571 0.044 Uiso 1 1 calc R
C10 C 0.0395(11) -0.2339(10) -0.2389(8) 0.035(2) Uani 1 1 d .
H7 H -0.0158 -0.2829 -0.3088 0.042 Uiso 1 1 calc R
C11 C 0.1699(12) -0.1513(10) -0.2239(8) 0.040(3) Uani 1 1 d .
H8 H 0.2088 -0.1454 -0.2822 0.047 Uiso 1 1 calc R
C12 C 0.2453(10) -0.0752(10) -0.1206(8) 0.031(2) Uani 1 1 d .
H9 H 0.3336 -0.0157 -0.1106 0.037 Uiso 1 1 calc R
N2 N 0.1953(8) -0.0851(8) -0.0366(7) 0.0290(19) Uani 1 1 d .
Pd1 Pd 0.27379(9) 0.02610(8) 0.11194(6) 0.0324(3) Uani 1 1 d .
O1 O 0.3288(7) 0.1462(7) 0.2549(5) 0.0354(17) Uani 1 1 d .
C13 C 0.4636(13) 0.1491(10) 0.3214(9) 0.036(3) Uani 1 1 d .
O2 O 0.5530(8) 0.0807(7) 0.3166(5) 0.0393(18) Uani 1 1 d .
C14 C 0.5104(12) 0.2557(12) 0.4222(8) 0.042(3) Uani 1 1 d .
C15 C 0.4156(13) 0.2742(11) 0.4842(8) 0.042(3) Uani 1 1 d .
F1 F 0.2778(8) 0.2029(7) 0.4567(6) 0.064(2) Uani 1 1 d .
C16 C 0.4591(15) 0.3617(11) 0.5773(9) 0.049(3) Uani 1 1 d .
F2 F 0.3714(10) 0.3750(8) 0.6385(6) 0.079(3) Uani 1 1 d .
C17 C 0.6028(16) 0.4379(12) 0.6105(8) 0.052(3) Uani 1 1 d .
F3 F 0.6499(9) 0.5263(7) 0.7006(5) 0.065(2) Uani 1 1 d .
C18 C 0.6928(15) 0.4198(11) 0.5480(10) 0.053(3) Uani 1 1 d .
F4 F 0.8340(9) 0.4959(7) 0.5788(6) 0.072(2) Uani 1 1 d .
C19 C 0.6516(13) 0.3321(11) 0.4565(9) 0.041(3) Uani 1 1 d .
F5 F 0.7460(7) 0.3231(7) 0.3983(6) 0.0569(19) Uani 1 1 d .
O3 O 0.4287(7) 0.1338(6) 0.0700(5) 0.0335(17) Uani 1 1 d .
C20 C 0.4084(12) 0.2446(9) 0.0540(7) 0.029(2) Uani 1 1 d .
O4 O 0.3026(9) 0.2947(8) 0.0602(7) 0.049(2) Uani 1 1 d .
C21 C 0.5351(11) 0.3108(9) 0.0199(7) 0.029(2) Uani 1 1 d .
C22 C 0.5476(12) 0.2758(10) -0.0814(8) 0.033(2) Uani 1 1 d .
F6 F 0.4472(7) 0.1760(6) -0.1515(5) 0.0473(17) Uani 1 1 d .
C23 C 0.6557(12) 0.3336(11) -0.1154(8) 0.035(3) Uani 1 1 d .
F7 F 0.6650(7) 0.2970(7) -0.2137(5) 0.0492(17) Uani 1 1 d .
C24 C 0.7556(11) 0.4381(11) -0.0453(9) 0.034(2) Uani 1 1 d .
F8 F 0.8653(6) 0.4962(7) -0.0787(5) 0.0481(17) Uani 1 1 d .
C25 C 0.7494(12) 0.4757(11) 0.0558(8) 0.035(3) Uani 1 1 d .
F9 F 0.8502(7) 0.5706(6) 0.1255(5) 0.0532(18) Uani 1 1 d .
C26 C 0.6371(12) 0.4144(11) 0.0872(8) 0.038(3) Uani 1 1 d .
F10 F 0.6310(7) 0.4495(7) 0.1873(5) 0.0513(18) Uani 1 1 d .
H10 H -0.060(11) -0.245(10) 0.051(8) 0.04(3) Uiso 1 1 d .

loop_
_atom_site_aniso_label
_atom_site_aniso_U_11
_atom_site_aniso_U_22
_atom_site_aniso_U_33
_atom_site_aniso_U_23
_atom_site_aniso_U_13
_atom_site_aniso_U_12
C1 0.032(6) 0.041(7) 0.030(5) 0.007(5) 0.008(4) 0.002(5)
C2 0.071(8) 0.039(7) 0.017(5) 0.004(4) 0.019(5) 0.016(6)
C3 0.060(8) 0.053(8) 0.033(6) 0.009(6) 0.026(6) 0.010(6)
C4 0.059(8) 0.071(10) 0.036(6) -0.012(6) 0.032(6) -0.001(7)
C5 0.037(6) 0.041(7) 0.021(5) 0.004(4) 0.017(4) -0.003(5)
C6 0.050(7) 0.026(6) 0.034(5) 0.012(4) 0.027(5) 0.013(5)
N1 0.028(4) 0.038(5) 0.024(4) 0.007(4) 0.006(3) 0.009(4)
C7 0.032(6) 0.028(6) 0.029(5) 0.001(4) 0.008(4) -0.002(5)
C8 0.030(6) 0.039(7) 0.027(5) 0.003(5) 0.007(4) 0.014(5)
C9 0.041(6) 0.041(7) 0.038(6) 0.018(5) 0.023(5) 0.006(5)
C10 0.042(6) 0.038(6) 0.025(5) 0.017(5) 0.010(4) 0.002(5)
C11 0.054(7) 0.040(7) 0.035(6) 0.005(5) 0.029(5) 0.010(6)
C12 0.025(5) 0.037(6) 0.039(6) 0.001(5) 0.024(5) 0.008(4)
N2 0.024(4) 0.029(5) 0.035(5) 0.000(4) 0.012(4) 0.006(4)
Pd1 0.0348(5) 0.0315(5) 0.0282(4) 0.0050(3) 0.0099(3) -0.0024(3)
O1 0.030(4) 0.041(5) 0.031(4) 0.006(3) 0.008(3) -0.004(3)
C13 0.050(7) 0.024(6) 0.038(6) 0.001(5) 0.026(5) -0.006(5)
O2 0.036(4) 0.042(5) 0.033(4) -0.005(3) 0.007(3) 0.006(4)
C14 0.034(6) 0.057(8) 0.030(6) 0.017(5) 0.002(5) 0.001(5)
C15 0.058(8) 0.039(7) 0.028(5) 0.001(5) 0.024(5) -0.008(6)
F1 0.068(5) 0.070(6) 0.057(5) -0.001(4) 0.041(4) -0.006(4)
C16 0.081(9) 0.035(7) 0.026(5) 0.000(5) 0.009(6) 0.018(7)
F2 0.134(7) 0.064(6) 0.062(5) -0.004(4) 0.073(5) 0.018(5)
C17 0.085(10) 0.040(7) 0.019(5) -0.007(5) 0.005(6) 0.014(7)
F3 0.097(6) 0.046(5) 0.035(4) -0.005(3) 0.005(4) 0.007(4)
C18 0.062(8) 0.024(6) 0.043(7) -0.002(5) -0.012(6) -0.011(6)
F4 0.078(5) 0.048(5) 0.067(5) -0.005(4) 0.004(4) -0.010(4)
C19 0.043(7) 0.035(7) 0.042(6) 0.007(5) 0.009(5) 0.011(5)
F5 0.056(4) 0.049(5) 0.059(5) -0.002(4) 0.023(4) -0.011(3)
O3 0.030(4) 0.027(4) 0.033(4) -0.008(3) 0.007(3) -0.011(3)
C20 0.039(6) 0.016(5) 0.023(5) -0.004(4) 0.005(4) 0.002(4)
O4 0.050(5) 0.040(5) 0.058(5) 0.021(4) 0.015(4) 0.001(4)
C21 0.035(6) 0.027(6) 0.026(5) 0.000(4) 0.016(4) -0.006(4)
C22 0.044(6) 0.029(6) 0.025(5) 0.000(4) 0.015(5) 0.001(5)
F6 0.065(4) 0.039(4) 0.026(3) -0.009(3) 0.009(3) -0.004(3)
C23 0.049(7) 0.039(7) 0.031(5) 0.016(5) 0.023(5) 0.018(5)
F7 0.064(4) 0.057(5) 0.033(3) 0.010(3) 0.024(3) 0.011(3)
C24 0.022(5) 0.043(7) 0.042(6) 0.019(5) 0.015(5) -0.004(5)
F8 0.035(4) 0.064(5) 0.056(4) 0.021(4) 0.029(3) 0.002(3)
C25 0.039(6) 0.041(7) 0.027(5) 0.008(5) 0.014(5) 0.003(5)
F9 0.048(4) 0.051(5) 0.045(4) 0.001(3) 0.009(3) -0.020(3)
C26 0.047(7) 0.036(7) 0.021(5) -0.011(4) 0.013(5) -0.006(5)
F10 0.052(4) 0.062(5) 0.033(3) -0.013(3) 0.022(3) -0.014(3)

loop_
_atom_type_symbol
_atom_type_description
_atom_type_scat_dispersion_real
_atom_type_scat_dispersion_imag
_atom_type_scat_source
C C 0.0033 0.0016 'International Tables Vol C Tables 4.2.6.8 and 6.1.1.4'
H H 0.0000 0.0000 'International Tables Vol C Tables 4.2.6.8 and 6.1.1.4'
N N 0.0061 0.0033 'International Tables Vol C Tables 4.2.6.8 and 6.1.1.4'
O O 0.0106 0.0060 'International Tables Vol C Tables 4.2.6.8 and 6.1.1.4'
F F 0.0171 0.0103 'International Tables Vol C Tables 4.2.6.8 and 6.1.1.4'
Pd Pd -0.9988 1.0072 'International Tables Vol C Tables 4.2.6.8 and 6.1.1.4'

loop_
_geom_angle_atom_site_label_1
_geom_angle_atom_site_label_2
_geom_angle_atom_site_label_3
_geom_angle
C2 C1 C6 118.3(10)
C2 C1 H1 120.8
C6 C1 H1 120.8
C3 C2 C1 121.8(10)
C3 C2 H2 119.1
C1 C2 H2 119.1
C2 C3 C4 120.3(10)
C2 C3 H3 119.8
C4 C3 H3 119.8
C5 C4 C3 119.8(11)
C5 C4 H4 120.1
C3 C4 H4 120.1
C6 C5 C4 120.7(10)
C6 C5 H5 119.7
C4 C5 H5 119.7
C5 C6 N1 121.2(9)
C5 C6 C1 119.0(9)
N1 C6 C1 119.4(9)
C7 N1 C6 121.0(9)
C7 N1 Pd1 112.6(7)
C6 N1 Pd1 126.4(7)
N1 C7 C8 119.2(10)
N1 C7 H10 120(5)
C8 C7 H10 121(5)
N2 C8 C9 121.8(9)
N2 C8 C7 114.0(9)
C9 C8 C7 124.2(10)
C8 C9 C10 118.3(10)
C8 C9 H6 120.8
C10 C9 H6 120.8
C11 C10 C9 119.5(10)
C11 C10 H7 120.3
C9 C10 H7 120.3
C10 C11 C12 119.1(9)
C10 C11 H8 120.5
C12 C11 H8 120.5
N2 C12 C11 121.3(9)
N2 C12 H9 119.3
C11 C12 H9 119.3
C12 N2 C8 120.0(8)
C12 N2 Pd1 127.2(7)
C8 N2 Pd1 112.6(6)
O3 Pd1 N2 92.0(3)
O3 Pd1 O1 89.9(3)
N2 Pd1 O1 173.0(3)
O3 Pd1 N1 172.2(3)
N2 Pd1 N1 80.6(3)
O1 Pd1 N1 97.7(3)
C13 O1 Pd1 114.5(7)
O2 C13 O1 129.3(10)
O2 C13 C14 117.7(10)
O1 C13 C14 112.9(10)
C19 C14 C15 117.6(11)
C19 C14 C13 120.7(10)
C15 C14 C13 121.6(10)
F1 C15 C16 116.5(10)
F1 C15 C14 121.0(10)
C16 C15 C14 122.4(11)
F2 C16 C15 122.1(12)
F2 C16 C17 119.0(10)
C15 C16 C17 118.9(12)
F3 C17 C18 121.1(12)
F3 C17 C16 121.1(12)
C18 C17 C16 117.9(10)
C19 C18 C17 123.7(12)
C19 C18 F4 117.9(13)
C17 C18 F4 118.4(11)
F5 C19 C18 119.6(11)
F5 C19 C14 120.8(10)
C18 C19 C14 119.5(12)
C20 O3 Pd1 119.3(6)
O4 C20 O3 127.4(10)
O4 C20 C21 120.8(9)
O3 C20 C21 111.7(9)
C22 C21 C26 116.7(9)
C22 C21 C20 121.8(9)
C26 C21 C20 121.3(8)
C23 C22 F6 117.6(9)
C23 C22 C21 123.6(10)
F6 C22 C21 118.8(9)
F7 C23 C22 122.1(10)
F7 C23 C24 120.1(10)
C22 C23 C24 117.8(9)
C25 C24 F8 120.9(10)
C25 C24 C23 121.0(9)
F8 C24 C23 118.0(10)
F9 C25 C24 121.3(9)
F9 C25 C26 119.4(9)
C24 C25 C26 119.3(10)
F10 C26 C25 119.9(9)
F10 C26 C21 118.5(9)
C25 C26 C21 121.4(9)

loop_
_geom_bond_atom_site_label_1
_geom_bond_atom_site_label_2
_geom_bond_distance
C1 C2 1.387(13)
C1 C6 1.428(13)
C1 H1 0.9500
C2 C3 1.331(15)
C2 H2 0.9500
C3 C4 1.395(15)
C3 H3 0.9500
C4 C5 1.378(13)
C4 H4 0.9500
C5 C6 1.370(13)
C5 H5 0.9500
C6 N1 1.423(12)
N1 C7 1.276(12)
N1 Pd1 2.048(9)
C7 C8 1.447(14)
C7 H10 1.08(11)
C8 N2 1.366(13)
C8 C9 1.375(14)
C9 C10 1.423(13)
C9 H6 0.9500
C10 C11 1.372(14)
C10 H7 0.9500
C11 C12 1.410(14)
C11 H8 0.9500
C12 N2 1.336(12)
C12 H9 0.9500
N2 Pd1 2.020(8)
Pd1 O3 2.012(7)
Pd1 O1 2.023(7)
O1 C13 1.287(12)
C13 O2 1.205(12)
C13 C14 1.553(15)
C14 C19 1.382(15)
C14 C15 1.394(15)
C15 F1 1.339(12)
C15 C16 1.364(14)
C16 F2 1.323(14)
C16 C17 1.401(18)
C17 F3 1.341(12)
C17 C18 1.361(17)
C18 C19 1.352(15)
C18 F4 1.384(14)
C19 F5 1.342(13)
O3 C20 1.291(11)
C20 O4 1.212(11)
C20 C21 1.528(13)
C21 C22 1.379(12)
C21 C26 1.387(13)
C22 C23 1.350(14)
C22 F6 1.367(11)
C23 F7 1.331(11)
C23 C24 1.398(15)
C24 C25 1.357(14)
C24 F8 1.359(10)
C25 F9 1.333(12)
C25 C26 1.377(14)
C26 F10 1.338(11)
